data_7714017
loop_
_publ_author_name
'Xie, Haohui'
'Weng, Jiao-Lin'
'Song, Ji-Xing'
'Yang, Wen-Jing'
'Wang, Qin'
'Cui, Meng'
'Zheng, Fa-Kun'
'Qiu, Renhui'
'Xu, Jian-Gang'

_publ_section_title
;
 Refinement of the sensitive azides via in situ generated azole-based
 metal&#x2212;organic frameworks towards stable energetic materials
;
_journal_name_full 'Dalton Transactions'
_journal_paper_doi 10.1039/D3DT01804K
_journal_year 2023
_chemical_formula_moiety 'C4 H4 Br N7 Zn'
_chemical_formula_sum 'C4 H4 Br N7 Zn'
_chemical_formula_weight 295.42
_space_group_crystal_system monoclinic
_space_group_IT_number 14
_space_group_name_Hall '-P 2yn'
_space_group_name_H-M_alt 'P 1 21/n 1'
_atom_sites_solution_hydrogens geom
_atom_sites_solution_primary dual
_audit_creation_date 2022-08-07
_audit_creation_method
;
Olex2 1.5
(compiled 2022.04.07 svn.rca3783a0 for OlexSys, GUI svn.r6498)
;
_audit_update_record
;
2023-03-01 deposited with the CCDC.	2023-09-21 downloaded from the CCDC.
;
_cell_angle_alpha 90
_cell_angle_beta 94.383(6)
_cell_angle_gamma 90
_cell_formula_units_Z 4
_cell_length_a 7.5758(5)
_cell_length_b 9.6474(7)
_cell_length_c 11.2541(6)
_cell_measurement_reflns_used 3670
_cell_measurement_temperature 295.41(10)
_cell_measurement_theta_max 29.2580
_cell_measurement_theta_min 2.7670
_cell_volume 820.12(9)
_computing_cell_refinement 'CrysAlisPro 1.171.41.123a (Rigaku OD, 2022)'
_computing_data_collection 'CrysAlisPro 1.171.41.123a (Rigaku OD, 2022)'
_computing_data_reduction 'CrysAlisPro 1.171.41.123a (Rigaku OD, 2022)'
_computing_molecular_graphics 'Olex2 1.5 (Dolomanov et al., 2009)'
_computing_publication_material 'Olex2 1.5 (Dolomanov et al., 2009)'
_computing_structure_refinement 'SHELXL 2018/3 (Sheldrick, 2015)'
_computing_structure_solution 'SHELXT 2018/2 (Sheldrick, 2018)'
_diffrn_ambient_environment air
_diffrn_ambient_temperature 295.41(10)
_diffrn_detector 'Hybrid Pixel Array Detector'
_diffrn_detector_area_resol_mean 10.0000
_diffrn_detector_type HyPix
_diffrn_measured_fraction_theta_full 0.984
_diffrn_measured_fraction_theta_max 0.805
_diffrn_measurement_details
;
List of Runs (angles in degrees, time in seconds):

  # Type    Start    End  Width  t~exp~   \w     \q     \k     \f   Frames
#--------------------------------------------------------------------------
  1  \w     -9.00  55.00   0.50    0.39    --   10.52 -99.00 -30.00  128
  2  \w    -10.00  16.00   0.50    0.39    --   10.52 -99.00  30.00   52
  3  \w     21.00  46.00   0.50    0.39    --   10.52-127.00-174.00   50
  4  \w     30.00  55.00   0.50    0.39    --   10.52-144.00  16.00   50
  5  \w     25.00  51.00   0.50    0.39    --   10.52 -99.00  30.00   52
  6  \w    -25.00  23.00   0.50    0.39    --   10.52 -19.00-120.00   96
  7  \w    -73.00 -31.00   0.50    0.39    --   10.52 -19.00-120.00   84
  8  \w    -36.00   6.00   0.50    0.39    --  -11.30  57.00 120.00   84
  9  \w    -80.00 -55.00   0.50    0.39    --  -11.30 144.00  70.00   50
 10  \w    -72.00 -47.00   0.50    0.39    --  -11.30 127.00 -98.00   50
 11  \w     24.00  62.00   0.50    0.39    --  -11.30  57.00 120.00   76
;
_diffrn_measurement_device 'four-circle diffractometer'
_diffrn_measurement_device_type 'ROD, Synergy Custom DW system, HyPix'
_diffrn_measurement_method '\w scans'
_diffrn_orient_matrix_type 'CrysAlisPro convention (1999,Acta A55,543-557)'
_diffrn_orient_matrix_UB_11 -0.0530949000
_diffrn_orient_matrix_UB_12 0.0521585000
_diffrn_orient_matrix_UB_13 -0.0292089000
_diffrn_orient_matrix_UB_21 0.0481174000
_diffrn_orient_matrix_UB_22 0.0515649000
_diffrn_orient_matrix_UB_23 0.0337377000
_diffrn_orient_matrix_UB_31 0.0607874000
_diffrn_orient_matrix_UB_32 0.0048521000
_diffrn_orient_matrix_UB_33 -0.0447304000
_diffrn_radiation_monochromator mirror
_diffrn_radiation_probe x-ray
_diffrn_radiation_type 'Mo K\a'
_diffrn_radiation_wavelength 0.71073
_diffrn_reflns_av_R_equivalents 0.0420
_diffrn_reflns_av_unetI/netI 0.0426
_diffrn_reflns_Laue_measured_fraction_full 0.984
_diffrn_reflns_Laue_measured_fraction_max 0.805
_diffrn_reflns_limit_h_max 10
_diffrn_reflns_limit_h_min -9
_diffrn_reflns_limit_k_max 12
_diffrn_reflns_limit_k_min -11
_diffrn_reflns_limit_l_max 14
_diffrn_reflns_limit_l_min -15
_diffrn_reflns_number 7139
_diffrn_reflns_point_group_measured_fraction_full 0.984
_diffrn_reflns_point_group_measured_fraction_max 0.805
_diffrn_reflns_theta_full 25.242
_diffrn_reflns_theta_max 29.386
_diffrn_reflns_theta_min 2.784
_diffrn_source 'Rotating-anode X-ray tube'
_diffrn_source_type 'Rigaku (Mo) X-ray Source'
_exptl_absorpt_coefficient_mu 7.826
_exptl_absorpt_correction_T_max 1.00000
_exptl_absorpt_correction_T_min 0.45955
_exptl_absorpt_correction_type multi-scan
_exptl_absorpt_process_details
;
CrysAlisPro 1.171.41.123a (Rigaku Oxford Diffraction, 2022)
Empirical absorption correction using spherical harmonics,
implemented in SCALE3 ABSPACK scaling algorithm.
;
_exptl_crystal_colour white
_exptl_crystal_colour_primary white
_exptl_crystal_density_diffrn 2.393
_exptl_crystal_description block
_exptl_crystal_F_000 568
_exptl_crystal_size_max 0.16
_exptl_crystal_size_mid 0.12
_exptl_crystal_size_min 0.08
_refine_diff_density_max 0.719
_refine_diff_density_min -1.032
_refine_diff_density_rms 0.137
_refine_ls_extinction_method none
_refine_ls_goodness_of_fit_ref 1.110
_refine_ls_hydrogen_treatment constr
_refine_ls_matrix_type full
_refine_ls_number_parameters 118
_refine_ls_number_reflns 1818
_refine_ls_number_restraints 2
_refine_ls_restrained_S_all 1.109
_refine_ls_R_factor_all 0.0561
_refine_ls_R_factor_gt 0.0399
_refine_ls_shift/su_max 0.000
_refine_ls_shift/su_mean 0.000
_refine_ls_structure_factor_coef Fsqd
_refine_ls_weighting_details 'w=1/[\s^2^(Fo^2^)+(0.0541P)^2^+1.5900P] where P=(Fo^2^+2Fc^2^)/3'
_refine_ls_weighting_scheme calc
_refine_ls_wR_factor_gt 0.1100
_refine_ls_wR_factor_ref 0.1162
_reflns_Friedel_coverage 0.000
_reflns_number_gt 1416
_reflns_number_total 1818
_reflns_threshold_expression 'I > 2\s(I)'
_cod_data_source_file d3dt01804k2.cif
_cod_data_source_block yyf-xhh22508-b_auto
_cod_database_code 7714017
_shelx_shelxl_version_number 2018/3
_shelx_space_group_comment
;
The symmetry employed for this shelxl refinement is uniquely defined
by the following loop, which should always be used as a source of
symmetry information in preference to the above space-group names.
They are only intended as comments.
;
_shelx_estimated_absorpt_t_max 0.573
_shelx_estimated_absorpt_t_min 0.367
_olex2_refinement_description
;
1. Fixed Uiso
 At 1.2 times of:
  All C(H) groups, All C(H,H) groups
2. Restrained planarity
 N6, N5, C4, N7, C3
 with sigma of 0.1
3.a Secondary CH2 refined with riding coordinates:
 C2(H2A,H2B)
3.b Aromatic/amide H refined with riding coordinates:
 C4(H4), C3(H3)
;
_olex2_submission_special_instructions 'No special instructions were received'
_oxdiff_exptl_absorpt_empirical_details
;
Empirical correction (ABSPACK) includes:
- Absorption correction using spherical harmonics
- Frame scaling
;
_oxdiff_exptl_absorpt_empirical_full_max 1.737
_oxdiff_exptl_absorpt_empirical_full_min 0.456

loop_
_space_group_symop_operation_xyz
'x, y, z'
'-x+1/2, y+1/2, -z+1/2'
'-x, -y, -z'
'x-1/2, -y-1/2, z-1/2'

loop_
_atom_site_label
_atom_site_type_symbol
_atom_site_fract_x
_atom_site_fract_y
_atom_site_fract_z
_atom_site_U_iso_or_equiv
_atom_site_adp_type
_atom_site_occupancy
_atom_site_site_symmetry_order
_atom_site_calc_flag
_atom_site_refinement_flags_posn
_atom_site_refinement_flags_adp
_atom_site_refinement_flags_occupancy
_atom_site_disorder_assembly
_atom_site_disorder_group
Zn1 Zn 0.12111(7) 0.28007(5) 0.60165(5) 0.02499(19) Uani 1 1 d . . . . .
N5 N 0.5692(5) 0.5808(4) 0.6668(3) 0.0224(8) Uani 1 1 d . . . . .
N1 N 0.1552(5) 0.4544(4) 0.6987(3) 0.0249(8) Uani 1 1 d . . . . .
N7 N 0.7134(5) 0.6796(4) 0.5315(3) 0.0254(8) Uani 1 1 d . . . . .
N4 N 0.2432(5) 0.6249(4) 0.8136(3) 0.0238(8) Uani 1 1 d . . . . .
N6 N 0.5485(6) 0.7190(4) 0.6843(4) 0.0300(9) Uani 1 1 d . . . . .
N2 N 0.0100(5) 0.5252(4) 0.7318(4) 0.0286(9) Uani 1 1 d . . . . .
N3 N 0.0635(5) 0.6262(4) 0.8001(4) 0.0293(9) Uani 1 1 d . . . . .
C1 C 0.2946(6) 0.5195(5) 0.7505(4) 0.0215(9) Uani 1 1 d . . . . .
C4 C 0.6682(6) 0.5584(5) 0.5759(4) 0.0239(9) Uani 1 1 d . . . . .
H4 H 0.700457 0.471887 0.548114 0.029 Uiso 1 1 calc R U . . .
C2 C 0.4858(6) 0.4812(5) 0.7423(4) 0.0245(10) Uani 1 1 d . . . . .
H2A H 0.546828 0.481031 0.821243 0.029 Uiso 1 1 calc R U . . .
H2B H 0.493795 0.388908 0.708983 0.029 Uiso 1 1 calc R U . . .
C3 C 0.6370(7) 0.7740(5) 0.6007(5) 0.0313(11) Uani 1 1 d . . . . .
H3 H 0.646716 0.869137 0.589760 0.038 Uiso 1 1 calc R U . . .
Br1 Br -0.15175(7) 0.21371(6) 0.50378(5) 0.0407(2) Uani 1 1 d . . . . .

loop_
_atom_site_aniso_label
_atom_site_aniso_U_11
_atom_site_aniso_U_22
_atom_site_aniso_U_33
_atom_site_aniso_U_23
_atom_site_aniso_U_13
_atom_site_aniso_U_12
Zn1 0.0227(3) 0.0263(3) 0.0258(3) -0.0006(2) 0.0004(2) 0.0008(2)
N5 0.0172(19) 0.026(2) 0.0245(18) 0.0009(16) 0.0035(16) 0.0030(15)
N1 0.023(2) 0.026(2) 0.0252(19) 0.0023(16) 0.0025(16) 0.0015(16)
N7 0.023(2) 0.027(2) 0.0268(19) 0.0002(16) 0.0019(17) 0.0012(16)
N4 0.019(2) 0.026(2) 0.0263(19) -0.0016(15) 0.0050(17) -0.0013(15)
N6 0.035(2) 0.020(2) 0.036(2) -0.0042(17) 0.010(2) 0.0004(17)
N2 0.023(2) 0.030(2) 0.033(2) -0.0031(18) 0.0032(17) 0.0010(17)
N3 0.022(2) 0.031(2) 0.036(2) -0.0026(18) 0.0042(18) 0.0001(17)
C1 0.021(2) 0.023(2) 0.020(2) 0.0024(17) 0.0020(19) -0.0017(18)
C4 0.021(2) 0.027(2) 0.024(2) -0.0042(18) -0.0016(19) 0.0041(18)
C2 0.024(2) 0.025(2) 0.025(2) 0.0043(18) 0.003(2) 0.0023(19)
C3 0.032(3) 0.026(3) 0.036(3) -0.001(2) 0.005(2) -0.002(2)
Br1 0.0342(3) 0.0471(4) 0.0396(3) -0.0060(2) -0.0052(3) -0.0004(2)

loop_
_atom_type_symbol
_atom_type_description
_atom_type_scat_dispersion_real
_atom_type_scat_dispersion_imag
_atom_type_scat_source
C C 0.0033 0.0016 'International Tables Vol C Tables 4.2.6.8 and 6.1.1.4'
H H 0.0000 0.0000 'International Tables Vol C Tables 4.2.6.8 and 6.1.1.4'
Br Br -0.2901 2.4595 'International Tables Vol C Tables 4.2.6.8 and 6.1.1.4'
N N 0.0061 0.0033 'International Tables Vol C Tables 4.2.6.8 and 6.1.1.4'
Zn Zn 0.2839 1.4301 'International Tables Vol C Tables 4.2.6.8 and 6.1.1.4'

loop_
_geom_angle_atom_site_label_1
_geom_angle_atom_site_label_2
_geom_angle_atom_site_label_3
_geom_angle
_geom_angle_site_symmetry_1
_geom_angle_site_symmetry_3
_geom_angle_publ_flag
N1 Zn1 N7 100.18(15) . 3_666 ?
N1 Zn1 N4 108.92(16) . 2_546 ?
N1 Zn1 Br1 123.58(12) . . ?
N7 Zn1 Br1 105.79(11) 3_666 . ?
N4 Zn1 N7 99.64(15) 2_546 3_666 ?
N4 Zn1 Br1 114.67(12) 2_546 . ?
N6 N5 C2 120.2(3) . . ?
C4 N5 N6 110.4(4) . . ?
C4 N5 C2 129.4(4) . . ?
N2 N1 Zn1 119.4(3) . . ?
C1 N1 Zn1 134.5(3) . . ?
C1 N1 N2 105.9(4) . . ?
C4 N7 Zn1 128.9(3) . 3_666 ?
C4 N7 C3 104.0(4) . . ?
C3 N7 Zn1 126.9(3) . 3_666 ?
N3 N4 Zn1 121.1(3) . 2_556 ?
C1 N4 Zn1 131.9(3) . 2_556 ?
C1 N4 N3 106.4(4) . . ?
C3 N6 N5 102.9(4) . . ?
N3 N2 N1 108.5(4) . . ?
N2 N3 N4 109.1(4) . . ?
N1 C1 C2 126.6(4) . . ?
N4 C1 N1 110.2(4) . . ?
N4 C1 C2 123.3(4) . . ?
N5 C4 H4 125.6 . . ?
N7 C4 N5 108.8(4) . . ?
N7 C4 H4 125.6 . . ?
N5 C2 C1 109.7(4) . . ?
N5 C2 H2A 109.7 . . ?
N5 C2 H2B 109.7 . . ?
C1 C2 H2A 109.7 . . ?
C1 C2 H2B 109.7 . . ?
H2A C2 H2B 108.2 . . ?
N7 C3 H3 123.0 . . ?
N6 C3 N7 113.9(4) . . ?
N6 C3 H3 123.0 . . ?

loop_
_geom_bond_atom_site_label_1
_geom_bond_atom_site_label_2
_geom_bond_distance
_geom_bond_site_symmetry_2
_geom_bond_publ_flag
Zn1 N1 2.011(4) . ?
Zn1 N7 2.063(4) 3_666 ?
Zn1 N4 2.014(4) 2_546 ?
Zn1 Br1 2.3554(8) . ?
N5 N6 1.358(5) . ?
N5 C4 1.332(6) . ?
N5 C2 1.458(6) . ?
N1 N2 1.370(5) . ?
N1 C1 1.324(6) . ?
N7 C4 1.327(6) . ?
N7 C3 1.356(6) . ?
N4 N3 1.358(5) . ?
N4 C1 1.316(5) . ?
N6 C3 1.308(6) . ?
N2 N3 1.287(6) . ?
C1 C2 1.505(6) . ?
C4 H4 0.9300 . ?
C2 H2A 0.9700 . ?
C2 H2B 0.9700 . ?
C3 H3 0.9300 . ?

loop_
_geom_torsion_atom_site_label_1
_geom_torsion_atom_site_label_2
_geom_torsion_atom_site_label_3
_geom_torsion_atom_site_label_4
_geom_torsion
_geom_torsion_site_symmetry_1
_geom_torsion_site_symmetry_2
_geom_torsion_site_symmetry_3
_geom_torsion_site_symmetry_4
_geom_torsion_publ_flag
Zn1 N1 N2 N3 175.3(3) . . . . ?
Zn1 N1 C1 N4 -174.2(3) . . . . ?
Zn1 N1 C1 C2 5.2(7) . . . . ?
Zn1 N7 C4 N5 175.3(3) 3_666 . . . ?
Zn1 N7 C3 N6 -175.2(4) 3_666 . . . ?
Zn1 N4 N3 N2 172.7(3) 2_556 . . . ?
Zn1 N4 C1 N1 -171.7(3) 2_556 . . . ?
Zn1 N4 C1 C2 8.9(6) 2_556 . . . ?
N5 N6 C3 N7 -0.3(6) . . . . ?
N1 N2 N3 N4 0.0(5) . . . . ?
N1 C1 C2 N5 107.0(5) . . . . ?
N4 C1 C2 N5 -73.7(5) . . . . ?
N6 N5 C4 N7 -0.4(5) . . . . ?
N6 N5 C2 C1 48.4(6) . . . . ?
N2 N1 C1 N4 0.3(5) . . . . ?
N2 N1 C1 C2 179.6(4) . . . . ?
N3 N4 C1 N1 -0.3(5) . . . . ?
N3 N4 C1 C2 -179.7(4) . . . . ?
C1 N1 N2 N3 -0.2(5) . . . . ?
C1 N4 N3 N2 0.2(5) . . . . ?
C4 N5 N6 C3 0.4(5) . . . . ?
C4 N5 C2 C1 -130.8(5) . . . . ?
C4 N7 C3 N6 0.0(6) . . . . ?
C2 N5 N6 C3 -178.9(4) . . . . ?
C2 N5 C4 N7 178.8(4) . . . . ?
C3 N7 C4 N5 0.3(5) . . . . ?
